data_7132275
loop_
_publ_author_name
'Mavragani, Niki'
'Kitos, Alexandros'
'Galico, Diogo A.'
'Mansikkam\"aki, Akseli'
'Murugesu, Muralee'

_publ_section_title
;
 Probing the magnetic and magneto-optical properties of a radical-bridged
 Tb4 single-molecule magnet
;
_journal_name_full 'Chemical Communications'
_journal_paper_doi 10.1039/D3CC03034B
_journal_year 2023
_chemical_formula_moiety 'C88 H128 N16 Tb4, 3(C6 H6)'
_chemical_formula_sum 'C106 H146 N16 Tb4'
_chemical_formula_weight 2280.06
_chemical_properties_physical Air-sensitive,Moisture-sensitive,Oxygen-sensitive
_space_group_crystal_system orthorhombic
_space_group_IT_number 64
_space_group_name_Hall '-C 2ac 2'
_space_group_name_H-M_alt 'C m c e'
_atom_sites_solution_hydrogens geom
_atom_sites_solution_primary direct
_atom_sites_solution_secondary difmap
_audit_creation_method SHELXL-2018/3
_audit_update_record
;
2023-06-20 deposited with the CCDC.	2023-10-30 downloaded from the CCDC.
;
_cell_angle_alpha 90
_cell_angle_beta 90
_cell_angle_gamma 90
_cell_formula_units_Z 4
_cell_length_a 24.3756(6)
_cell_length_b 20.6384(4)
_cell_length_c 20.7047(4)
_cell_measurement_reflns_used 9986
_cell_measurement_temperature 203(2)
_cell_measurement_theta_max 28.66
_cell_measurement_theta_min 2.36
_cell_volume 10416.0(4)
_computing_cell_refinement 'Bruker SAINT'
_computing_data_collection 'Bruker APEX3'
_computing_data_reduction 'Bruker SAINT'
_computing_structure_refinement 'SHELXL-2018/3 (Sheldrick, 2018)'
_computing_structure_solution 'SHELXT 2018/2 (Sheldrick, 2018)'
_diffrn_ambient_temperature 203(2)
_diffrn_measured_fraction_theta_full 0.997
_diffrn_measured_fraction_theta_max 0.997
_diffrn_measurement_device_type 'Bruker APEX-II CCD'
_diffrn_measurement_method '\w and \phi scans'
_diffrn_radiation_monochromator graphite
_diffrn_radiation_type MoK\a
_diffrn_radiation_wavelength 0.71073
_diffrn_reflns_av_unetI/netI 0.0233
_diffrn_reflns_Laue_measured_fraction_full 0.997
_diffrn_reflns_Laue_measured_fraction_max 0.997
_diffrn_reflns_limit_h_max 31
_diffrn_reflns_limit_h_min -31
_diffrn_reflns_limit_k_max 26
_diffrn_reflns_limit_k_min 0
_diffrn_reflns_limit_l_max 26
_diffrn_reflns_limit_l_min 0
_diffrn_reflns_number 5816
_diffrn_reflns_point_group_measured_fraction_full 0.997
_diffrn_reflns_point_group_measured_fraction_max 0.997
_diffrn_reflns_theta_full 25.242
_diffrn_reflns_theta_max 26.999
_diffrn_reflns_theta_min 1.624
_exptl_absorpt_coefficient_mu 2.735
_exptl_absorpt_correction_T_max 0.7462
_exptl_absorpt_correction_T_min 0.6465
_exptl_absorpt_correction_type multi-scan
_exptl_absorpt_process_details SADABS
_exptl_crystal_colour red
_exptl_crystal_density_diffrn 1.454
_exptl_crystal_density_method 'not measured'
_exptl_crystal_description plate
_exptl_crystal_F_000 4616
_exptl_crystal_preparation 'Magnetic properties'
_exptl_crystal_size_max 0.360
_exptl_crystal_size_mid 0.290
_exptl_crystal_size_min 0.260
_refine_diff_density_max 4.176
_refine_diff_density_min -4.439
_refine_diff_density_rms 0.208
_refine_ls_extinction_method none
_refine_ls_goodness_of_fit_ref 1.367
_refine_ls_hydrogen_treatment constr
_refine_ls_matrix_type full
_refine_ls_number_parameters 589
_refine_ls_number_reflns 5816
_refine_ls_number_restraints 889
_refine_ls_restrained_S_all 1.277
_refine_ls_R_factor_all 0.0757
_refine_ls_R_factor_gt 0.0684
_refine_ls_shift/su_max 0.000
_refine_ls_shift/su_mean 0.000
_refine_ls_structure_factor_coef Fsqd
_refine_ls_weighting_details 'w=1/[\s^2^(Fo^2^)+219.2697P] where P=(Fo^2^+2Fc^2^)/3'
_refine_ls_weighting_scheme calc
_refine_ls_wR_factor_gt 0.1511
_refine_ls_wR_factor_ref 0.1543
_reflns_Friedel_coverage 0.000
_reflns_number_gt 5203
_reflns_number_total 5816
_reflns_threshold_expression 'I > 2\s(I)'
_cod_data_source_file d3cc03034b2.cif
_cod_data_source_block Tb4
_cod_original_sg_symbol_Hall '-C 2bc 2'
_cod_original_sg_symbol_H-M 'C m c a'
_cod_database_code 7132275
_shelx_shelxl_version_number 2018/3
_shelx_space_group_comment
;
The symmetry employed for this shelxl refinement is uniquely defined
by the following loop, which should always be used as a source of
symmetry information in preference to the above space-group names.
They are only intended as comments.
;
_shelx_estimated_absorpt_t_min 0.439
_shelx_estimated_absorpt_t_max 0.537

loop_
_space_group_symop_operation_xyz
'x, y, z'
'-x, -y+1/2, z+1/2'
'x, -y, -z'
'-x+1/2, y, -z+1/2'
'x+1/2, y+1/2, z'
'-x+1/2, -y+1, z+1/2'
'x+1/2, -y+1/2, -z'
'-x+1, y+1/2, -z+1/2'
'-x, -y, -z'
'x, y-1/2, -z-1/2'
'-x, y, z'
'x-1/2, -y, z-1/2'
'-x+1/2, -y+1/2, -z'
'x+1/2, y, -z-1/2'
'-x+1/2, y+1/2, z'
'x, -y+1/2, z-1/2'

loop_
_atom_site_label
_atom_site_type_symbol
_atom_site_fract_x
_atom_site_fract_y
_atom_site_fract_z
_atom_site_U_iso_or_equiv
_atom_site_adp_type
_atom_site_occupancy
_atom_site_site_symmetry_order
_atom_site_calc_flag
_atom_site_refinement_flags_posn
_atom_site_refinement_flags_adp
_atom_site_refinement_flags_occupancy
_atom_site_disorder_assembly
_atom_site_disorder_group
Tb1 Tb 0.70613(2) 0.500000 0.500000 0.03641(17) Uani 1 2 d DS T P . .
Tb2 Tb 0.500000 0.32053(4) 0.31259(4) 0.0438(2) Uani 1 2 d DS T P . .
N1A N 0.6257(7) 0.4473(13) 0.4455(13) 0.046(3) Uani 0.582(15) 1 d D U P A 1
N2A N 0.5621(10) 0.3865(11) 0.3820(10) 0.049(3) Uani 0.582(15) 1 d D U P A 1
N3A N 0.6665(8) 0.4168(10) 0.4141(10) 0.047(3) Uani 0.582(15) 1 d D U P A 1
N4A N 0.6022(7) 0.3562(11) 0.3505(11) 0.053(3) Uani 0.582(15) 1 d D U P A 1
C1A C 0.5750(8) 0.4303(11) 0.4271(11) 0.049(3) Uani 0.582(15) 1 d D U P A 1
H1A H 0.545611 0.451250 0.447959 0.058 Uiso 0.582(15) 1 calc R U P A 1
C2A C 0.6521(8) 0.3742(11) 0.3697(11) 0.051(3) Uani 0.582(15) 1 d D U P A 1
H2A H 0.681379 0.353583 0.348531 0.061 Uiso 0.582(15) 1 calc R U P A 1
C3A C 0.7093(15) 0.3815(16) 0.5513(15) 0.046(3) Uani 0.526(15) 1 d . U P A 1
C4A C 0.6980(15) 0.4238(16) 0.6044(16) 0.047(3) Uani 0.526(15) 1 d . U P A 1
C5A C 0.7438(14) 0.462(2) 0.6143(19) 0.047(3) Uani 0.526(15) 1 d . U P A 1
C6A C 0.785(2) 0.4446(19) 0.5723(18) 0.045(3) Uani 0.526(15) 1 d . U P A 1
C7A C 0.7641(14) 0.3969(17) 0.535(2) 0.044(3) Uani 0.526(15) 1 d . U P A 1
C8A C 0.6757(12) 0.3265(14) 0.5272(15) 0.055(4) Uani 0.526(15) 1 d . U P A 1
H8A1 H 0.639581 0.328060 0.546871 0.083 Uiso 0.526(15) 1 calc R U P A 1
H8A2 H 0.672055 0.329585 0.480621 0.083 Uiso 0.526(15) 1 calc R U P A 1
H8A3 H 0.693394 0.285905 0.538292 0.083 Uiso 0.526(15) 1 calc R U P A 1
C9A C 0.6443(12) 0.4219(15) 0.6420(14) 0.059(4) Uani 0.526(15) 1 d . U P A 1
H9A1 H 0.620104 0.389838 0.623050 0.089 Uiso 0.526(15) 1 calc R U P A 1
H9A2 H 0.651700 0.410543 0.686637 0.089 Uiso 0.526(15) 1 calc R U P A 1
H9A3 H 0.626924 0.464171 0.640327 0.089 Uiso 0.526(15) 1 calc R U P A 1
C10A C 0.7520(13) 0.5098(14) 0.6715(13) 0.054(4) Uani 0.526(15) 1 d . U P A 1
H10A H 0.717592 0.514909 0.694502 0.081 Uiso 0.526(15) 1 calc R U P A 1
H10B H 0.779585 0.492740 0.700661 0.081 Uiso 0.526(15) 1 calc R U P A 1
H10C H 0.763852 0.551461 0.655013 0.081 Uiso 0.526(15) 1 calc R U P A 1
C11A C 0.8416(11) 0.4666(14) 0.5782(13) 0.049(4) Uani 0.526(15) 1 d . U P A 1
H11A H 0.843436 0.501733 0.609235 0.074 Uiso 0.526(15) 1 calc R U P A 1
H11B H 0.864439 0.430989 0.592841 0.074 Uiso 0.526(15) 1 calc R U P A 1
H11C H 0.854537 0.481646 0.536562 0.074 Uiso 0.526(15) 1 calc R U P A 1
C12A C 0.7813(12) 0.3618(15) 0.4775(14) 0.046(4) Uani 0.526(15) 1 d . U P A 1
H12A H 0.753275 0.330503 0.465843 0.069 Uiso 0.526(15) 1 calc R U P A 1
H12B H 0.786569 0.392008 0.442226 0.069 Uiso 0.526(15) 1 calc R U P A 1
H12C H 0.815442 0.339351 0.486299 0.069 Uiso 0.526(15) 1 calc R U P A 1
C13A C 0.5300(14) 0.2291(14) 0.3996(13) 0.056(4) Uani 0.549(10) 1 d D U P B 1
C14A C 0.5453(14) 0.2027(14) 0.3347(14) 0.059(3) Uani 0.549(10) 1 d D U P B 1
C15A C 0.500000 0.1890(18) 0.2967(16) 0.061(4) Uani 0.549(10) 2 d DS TU P B 1
C16A C 0.5666(14) 0.2401(13) 0.4554(14) 0.062(4) Uani 0.549(10) 1 d . U P B 1
H16A H 0.547242 0.264706 0.488195 0.092 Uiso 0.549(10) 1 calc R U P B 1
H16B H 0.598734 0.264128 0.441530 0.092 Uiso 0.549(10) 1 calc R U P B 1
H16C H 0.577920 0.198738 0.473214 0.092 Uiso 0.549(10) 1 calc R U P B 1
C17A C 0.6037(10) 0.1920(13) 0.3175(14) 0.062(3) Uani 0.549(10) 1 d . U P B 1
H17A H 0.626888 0.205980 0.352979 0.092 Uiso 0.549(10) 1 calc R U P B 1
H17B H 0.609785 0.146330 0.309252 0.092 Uiso 0.549(10) 1 calc R U P B 1
H17C H 0.612649 0.216793 0.279116 0.092 Uiso 0.549(10) 1 calc R U P B 1
C18A C 0.500000 0.1562(18) 0.2318(16) 0.064(4) Uani 0.549(10) 2 d DS TU P B 1
H18A H 0.462633 0.152720 0.216098 0.096 Uiso 0.275(5) 1 calc R U P B 1
H18B H 0.521594 0.181546 0.201646 0.096 Uiso 0.275(5) 1 calc R U P B 1
H18C H 0.515773 0.113256 0.235884 0.096 Uiso 0.275(5) 1 calc R U P B 1
C19A C 0.500000 0.421(2) 0.234(2) 0.064(4) Uani 0.549(10) 2 d S TU P A 1
C20A C 0.5407(16) 0.3882(17) 0.2171(16) 0.062(4) Uani 0.549(10) 1 d . U P A 1
C21A C 0.5280(12) 0.3291(15) 0.1870(14) 0.060(4) Uani 0.549(10) 1 d . U P A 1
C22A C 0.500000 0.491(2) 0.2700(19) 0.068(5) Uani 0.549(10) 2 d S TU P A 1
H22A H 0.537515 0.504381 0.277661 0.101 Uiso 0.275(5) 1 calc R U P B 1
H22B H 0.481670 0.522246 0.242827 0.101 Uiso 0.275(5) 1 calc R U P B 1
H22C H 0.480815 0.487314 0.310941 0.101 Uiso 0.275(5) 1 calc R U P B 1
C23A C 0.5988(13) 0.4171(15) 0.2192(13) 0.066(4) Uani 0.549(10) 1 d . U P A 1
H23A H 0.625011 0.385116 0.204156 0.099 Uiso 0.549(10) 1 calc R U P B 1
H23B H 0.600423 0.455033 0.191598 0.099 Uiso 0.549(10) 1 calc R U P B 1
H23C H 0.607687 0.429416 0.263207 0.099 Uiso 0.549(10) 1 calc R U P B 1
C24A C 0.5662(14) 0.2828(14) 0.1499(13) 0.063(4) Uani 0.549(10) 1 d . U P A 1
H24A H 0.604119 0.293984 0.158874 0.095 Uiso 0.549(10) 1 calc R U P B 1
H24B H 0.559316 0.238586 0.163500 0.095 Uiso 0.549(10) 1 calc R U P B 1
H24C H 0.559321 0.286740 0.103927 0.095 Uiso 0.549(10) 1 calc R U P B 1
C25A C 1.000000 0.509(4) 0.435(3) 0.068(6) Uani 0.48(5) 2 d S TU P C 1
H25A H 1.000000 0.514775 0.389701 0.082 Uiso 0.48(5) 2 calc R U P C 1
C26A C 1.000000 0.564(4) 0.474(4) 0.069(5) Uani 0.48(5) 2 d S TU P C 1
H26A H 1.000000 0.606017 0.456927 0.083 Uiso 0.48(5) 2 calc R U P C 1
C27A C 1.000000 0.553(4) 0.542(4) 0.069(6) Uani 0.48(5) 2 d S TU P C 1
H27A H 1.000000 0.588090 0.570339 0.082 Uiso 0.48(5) 2 calc R U P C 1
C28A C 0.750000 0.309(2) 0.250000 0.084(8) Uani 0.55(3) 2 d DS TU P D 1
H28A H 0.749999 0.354185 0.250000 0.101 Uiso 0.55(3) 2 calc R U P D 1
C29A C 0.7565(16) 0.2764(14) 0.3078(14) 0.087(6) Uani 0.55(3) 1 d D U P D 1
H29A H 0.760939 0.299925 0.346284 0.104 Uiso 0.55(3) 1 calc R U P D 1
C30A C 0.7566(16) 0.2095(14) 0.3091(14) 0.088(6) Uani 0.55(3) 1 d D U P D 1
H30A H 0.760952 0.185951 0.347613 0.105 Uiso 0.55(3) 1 calc R U P D 1
C31A C 0.750000 0.180(3) 0.250000 0.089(8) Uani 0.55(3) 2 d DS TU P D 1
H31A H 0.750001 0.134099 0.249999 0.107 Uiso 0.55(3) 2 calc R U P D 1
N1B N 0.5488(10) 0.4157(14) 0.4143(14) 0.053(3) Uani 0.418(15) 1 d . U P A 2
N2B N 0.5669(16) 0.3726(15) 0.3693(15) 0.048(3) Uani 0.418(15) 1 d . U P A 2
N3B N 0.6391(12) 0.443(2) 0.444(2) 0.047(3) Uani 0.418(15) 1 d . U P A 2
N4B N 0.6605(12) 0.3989(15) 0.3980(15) 0.048(3) Uani 0.418(15) 1 d . U P A 2
C1B C 0.5862(13) 0.4472(16) 0.4485(16) 0.050(3) Uani 0.418(15) 1 d . U P A 2
H1B H 0.572749 0.476036 0.479912 0.060 Uiso 0.418(15) 1 calc R U P A 2
C2B C 0.6209(13) 0.3663(17) 0.3633(16) 0.048(3) Uani 0.418(15) 1 d . U P A 2
H2B H 0.633443 0.336560 0.332164 0.058 Uiso 0.418(15) 1 calc R U P A 2
C3B C 0.6987(17) 0.390(2) 0.5699(18) 0.045(3) Uani 0.474(15) 1 d . U P A 2
C4B C 0.7067(17) 0.4408(18) 0.6163(17) 0.046(3) Uani 0.474(15) 1 d . U P A 2
C5B C 0.7596(15) 0.466(2) 0.610(2) 0.047(3) Uani 0.474(15) 1 d . U P A 2
C6B C 0.787(2) 0.433(2) 0.560(2) 0.046(3) Uani 0.474(15) 1 d . U P A 2
C7B C 0.7515(17) 0.3855(19) 0.532(2) 0.044(3) Uani 0.474(15) 1 d . U P A 2
C8B C 0.6579(14) 0.3406(15) 0.5593(16) 0.051(4) Uani 0.474(15) 1 d . U P A 2
H8B1 H 0.667811 0.315079 0.521673 0.076 Uiso 0.474(15) 1 calc R U P A 2
H8B2 H 0.655831 0.312585 0.596825 0.076 Uiso 0.474(15) 1 calc R U P A 2
H8B3 H 0.622502 0.360844 0.552113 0.076 Uiso 0.474(15) 1 calc R U P A 2
C9B C 0.6609(15) 0.4520(17) 0.6677(16) 0.056(4) Uani 0.474(15) 1 d . U P A 2
H9B1 H 0.629017 0.426142 0.656799 0.084 Uiso 0.474(15) 1 calc R U P A 2
H9B2 H 0.674419 0.439247 0.709952 0.084 Uiso 0.474(15) 1 calc R U P A 2
H9B3 H 0.650938 0.497444 0.668436 0.084 Uiso 0.474(15) 1 calc R U P A 2
C10B C 0.7922(13) 0.5154(16) 0.6477(15) 0.053(4) Uani 0.474(15) 1 d . U P A 2
H10D H 0.828173 0.520178 0.628196 0.080 Uiso 0.474(15) 1 calc R U P A 2
H10E H 0.773297 0.556772 0.646866 0.080 Uiso 0.474(15) 1 calc R U P A 2
H10F H 0.796216 0.501043 0.692021 0.080 Uiso 0.474(15) 1 calc R U P A 2
C11B C 0.8497(11) 0.4393(15) 0.5481(16) 0.051(4) Uani 0.474(15) 1 d . U P A 2
H11D H 0.863790 0.475845 0.572408 0.077 Uiso 0.474(15) 1 calc R U P A 2
H11E H 0.867830 0.399918 0.562299 0.077 Uiso 0.474(15) 1 calc R U P A 2
H11F H 0.856688 0.445899 0.502465 0.077 Uiso 0.474(15) 1 calc R U P A 2
C12B C 0.7732(14) 0.3330(16) 0.4863(16) 0.050(4) Uani 0.474(15) 1 d . U P A 2
H12D H 0.743093 0.305256 0.472957 0.075 Uiso 0.474(15) 1 calc R U P A 2
H12E H 0.789325 0.353344 0.448612 0.075 Uiso 0.474(15) 1 calc R U P A 2
H12F H 0.800720 0.307206 0.508259 0.075 Uiso 0.474(15) 1 calc R U P A 2
C13B C 0.5281(15) 0.1943(18) 0.3136(18) 0.058(3) Uani 0.451(10) 1 d . U P A 2
C14B C 0.5481(18) 0.2173(17) 0.371(2) 0.060(3) Uani 0.451(10) 1 d . U P A 2
C15B C 0.500000 0.232(3) 0.409(3) 0.062(4) Uani 0.451(10) 2 d S TU P A 2
C16B C 0.5606(16) 0.1625(15) 0.2620(17) 0.063(4) Uani 0.451(10) 1 d . U P A 2
H16D H 0.599368 0.167962 0.270870 0.094 Uiso 0.451(10) 1 calc R U P B 2
H16E H 0.551781 0.116697 0.260714 0.094 Uiso 0.451(10) 1 calc R U P B 2
H16F H 0.551781 0.182125 0.220720 0.094 Uiso 0.451(10) 1 calc R U P B 2
C17B C 0.6120(15) 0.2173(15) 0.3870(17) 0.064(4) Uani 0.451(10) 1 d . U P A 2
H17D H 0.617804 0.235507 0.429610 0.096 Uiso 0.451(10) 1 calc R U P B 2
H17E H 0.625796 0.173206 0.385931 0.096 Uiso 0.451(10) 1 calc R U P B 2
H17F H 0.631409 0.243175 0.355192 0.096 Uiso 0.451(10) 1 calc R U P B 2
C18B C 0.500000 0.252(2) 0.473(3) 0.065(4) Uani 0.451(10) 2 d S TU P A 2
H18D H 0.490939 0.215558 0.500610 0.097 Uiso 0.225(5) 1 calc R U P B 2
H18E H 0.473001 0.286027 0.478866 0.097 Uiso 0.225(5) 1 calc R U P B 2
H18F H 0.536060 0.268319 0.484329 0.097 Uiso 0.225(5) 1 calc R U P B 2
C19B C 0.500000 0.316(3) 0.182(3) 0.061(4) Uani 0.451(10) 2 d S TU P B 2
C20B C 0.5474(18) 0.356(2) 0.1998(17) 0.061(4) Uani 0.451(10) 1 d . U P B 2
C21B C 0.530(2) 0.413(2) 0.2262(19) 0.060(4) Uani 0.451(10) 1 d . U P B 2
C22B C 0.500000 0.257(2) 0.139(2) 0.062(5) Uani 0.451(10) 2 d S TU P B 2
H22D H 0.462987 0.239638 0.135157 0.094 Uiso 0.225(5) 1 calc R U P B 2
H22E H 0.513196 0.268474 0.096009 0.094 Uiso 0.225(5) 1 calc R U P B 2
H22F H 0.523818 0.223661 0.156847 0.094 Uiso 0.225(5) 1 calc R U P B 2
C23B C 0.6051(14) 0.3358(17) 0.1791(15) 0.065(4) Uani 0.451(10) 1 d . U P B 2
H23D H 0.604165 0.292095 0.162024 0.097 Uiso 0.451(10) 1 calc R U P B 2
H23E H 0.618278 0.365291 0.146104 0.097 Uiso 0.451(10) 1 calc R U P B 2
H23F H 0.629433 0.337386 0.216152 0.097 Uiso 0.451(10) 1 calc R U P B 2
C24B C 0.5609(17) 0.4714(16) 0.2460(17) 0.064(4) Uani 0.451(10) 1 d . U P B 2
H24D H 0.535739 0.503439 0.263142 0.095 Uiso 0.451(10) 1 calc R U P B 2
H24E H 0.587479 0.459768 0.278877 0.095 Uiso 0.451(10) 1 calc R U P B 2
H24F H 0.579860 0.489205 0.208795 0.095 Uiso 0.451(10) 1 calc R U P B 2
C26B C 1.000000 0.565(3) 0.512(4) 0.069(5) Uani 0.52(5) 2 d DS TU P C 2
H26B H 1.000000 0.609620 0.521224 0.083 Uiso 0.52(5) 2 calc R U P C 2
C25B C 1.000000 0.543(4) 0.449(3) 0.069(6) Uani 0.52(5) 2 d DS TU P C 2
H25B H 1.000000 0.573123 0.414918 0.083 Uiso 0.52(5) 2 calc R U P C 2
C27B C 1.000000 0.521(5) 0.563(3) 0.069(6) Uani 0.52(5) 2 d DS TU P C 2
H27B H 1.000000 0.535846 0.605814 0.083 Uiso 0.52(5) 2 calc R U P C 2
C28B C 0.751(2) 0.1899(19) 0.2840(19) 0.085(7) Uani 0.45(3) 1 d D U P D 2
H28B H 0.748850 0.150592 0.306784 0.102 Uiso 0.45(3) 1 calc R U P D 2
C29B C 0.757(3) 0.2459(15) 0.316(2) 0.088(6) Uani 0.45(3) 1 d D U P D 2
H29B H 0.761686 0.246829 0.361308 0.105 Uiso 0.45(3) 1 calc R U P D 2
C30B C 0.754(2) 0.3006(19) 0.2813(19) 0.088(7) Uani 0.45(3) 1 d D U P D 2
H30B H 0.758979 0.340550 0.302417 0.106 Uiso 0.45(3) 1 calc R U P D 2

loop_
_atom_site_aniso_label
_atom_site_aniso_U_11
_atom_site_aniso_U_22
_atom_site_aniso_U_33
_atom_site_aniso_U_23
_atom_site_aniso_U_13
_atom_site_aniso_U_12
Tb1 0.0295(3) 0.0415(6) 0.0382(6) 0.0084(3) 0.000 0.000
Tb2 0.0793(5) 0.0279(4) 0.0243(4) -0.0031(3) 0.000 0.000
N1A 0.045(6) 0.047(6) 0.046(6) -0.012(4) -0.007(6) -0.007(6)
N2A 0.048(5) 0.051(7) 0.049(6) -0.011(5) -0.010(6) -0.009(6)
N3A 0.044(5) 0.049(7) 0.048(7) -0.011(5) -0.004(6) -0.005(6)
N4A 0.056(6) 0.052(7) 0.050(7) -0.008(5) -0.005(6) -0.008(6)
C1A 0.046(6) 0.050(6) 0.049(6) -0.015(5) -0.009(6) -0.009(6)
C2A 0.052(6) 0.051(7) 0.050(7) -0.008(5) -0.003(6) -0.007(6)
C3A 0.047(6) 0.042(6) 0.049(6) 0.010(6) -0.009(6) -0.002(5)
C4A 0.048(6) 0.049(7) 0.044(6) 0.014(6) -0.004(6) -0.001(6)
C5A 0.050(7) 0.050(6) 0.041(6) 0.006(5) -0.017(6) 0.003(6)
C6A 0.044(6) 0.048(7) 0.045(6) 0.005(5) -0.018(6) 0.001(6)
C7A 0.042(6) 0.042(7) 0.046(6) 0.003(5) -0.010(6) 0.007(6)
C8A 0.058(9) 0.048(8) 0.060(9) 0.010(8) -0.009(8) -0.006(8)
C9A 0.059(9) 0.064(9) 0.055(9) 0.013(8) 0.002(8) -0.005(8)
C10A 0.057(8) 0.058(7) 0.047(7) 0.002(6) -0.025(7) 0.005(7)
C11A 0.044(7) 0.052(8) 0.051(8) 0.003(6) -0.020(7) 0.000(7)
C12A 0.044(7) 0.047(8) 0.047(7) 0.002(7) -0.015(6) 0.001(7)
C13A 0.074(9) 0.037(6) 0.056(8) 0.009(6) -0.001(5) 0.002(5)
C14A 0.080(8) 0.038(5) 0.059(8) 0.009(6) 0.002(4) 0.004(4)
C15A 0.085(10) 0.038(7) 0.060(9) 0.004(7) 0.000 0.000
C16A 0.081(9) 0.044(6) 0.059(8) 0.011(6) -0.003(5) -0.001(5)
C17A 0.081(9) 0.042(6) 0.061(8) 0.010(6) 0.002(5) 0.006(5)
C18A 0.087(10) 0.042(8) 0.063(9) -0.002(7) 0.000 0.000
C19A 0.089(10) 0.058(8) 0.044(7) 0.010(6) 0.000 0.000
C20A 0.083(9) 0.060(8) 0.043(6) 0.010(6) 0.002(4) -0.005(4)
C21A 0.080(9) 0.061(8) 0.039(6) 0.007(6) 0.007(4) 0.003(4)
C22A 0.093(11) 0.060(9) 0.050(8) 0.008(8) 0.000 0.000
C23A 0.085(9) 0.065(8) 0.048(6) 0.011(6) 0.003(5) -0.003(5)
C24A 0.083(10) 0.064(8) 0.043(6) 0.007(6) 0.006(5) 0.003(5)
C25A 0.090(10) 0.07(2) 0.047(17) -0.013(16) 0.000 0.000
C26A 0.089(8) 0.07(2) 0.048(17) -0.013(15) 0.000 0.000
C27A 0.088(9) 0.07(2) 0.048(18) -0.014(15) 0.000 0.000
C28A 0.151(16) 0.060(16) 0.043(18) 0.000 -0.043(18) 0.000
C29A 0.147(11) 0.065(15) 0.048(14) -0.002(10) -0.042(12) 0.002(11)
C30A 0.136(11) 0.066(15) 0.061(14) 0.002(10) -0.041(13) 0.006(11)
C31A 0.134(15) 0.067(17) 0.066(19) 0.000 -0.044(18) 0.000
N1B 0.049(6) 0.056(7) 0.055(7) -0.019(6) -0.008(7) -0.007(7)
N2B 0.048(6) 0.050(7) 0.048(7) -0.012(5) -0.008(6) -0.008(6)
N3B 0.048(6) 0.047(6) 0.047(6) -0.013(5) -0.007(6) -0.007(6)
N4B 0.045(6) 0.050(7) 0.049(7) -0.012(5) -0.003(6) -0.005(6)
C1B 0.049(6) 0.052(7) 0.051(7) -0.019(6) -0.007(7) -0.005(7)
C2B 0.046(6) 0.051(7) 0.048(7) -0.009(5) -0.007(6) -0.008(6)
C3B 0.046(6) 0.044(7) 0.046(7) 0.011(6) -0.008(6) -0.004(6)
C4B 0.048(6) 0.050(7) 0.041(6) 0.011(6) -0.009(6) -0.002(6)
C5B 0.048(6) 0.051(6) 0.042(6) 0.005(5) -0.021(6) 0.001(6)
C6B 0.044(5) 0.048(7) 0.047(6) 0.004(5) -0.016(6) 0.002(6)
C7B 0.044(6) 0.043(7) 0.046(6) 0.002(6) -0.010(6) 0.004(6)
C8B 0.052(8) 0.047(8) 0.054(8) 0.010(7) -0.006(7) -0.007(7)
C9B 0.056(9) 0.062(9) 0.050(9) 0.011(8) 0.001(8) -0.005(8)
C10B 0.054(9) 0.056(8) 0.050(8) 0.000(7) -0.039(8) -0.004(8)
C11B 0.047(8) 0.054(9) 0.054(9) 0.006(7) -0.020(8) -0.001(8)
C12B 0.048(9) 0.050(9) 0.053(8) -0.002(8) -0.009(8) 0.003(9)
C13B 0.078(9) 0.038(6) 0.059(8) 0.005(6) 0.002(4) 0.004(4)
C14B 0.080(9) 0.040(6) 0.060(8) 0.010(6) -0.002(5) 0.000(5)
C15B 0.085(9) 0.041(7) 0.059(8) 0.010(6) 0.000 0.000
C16B 0.083(9) 0.041(6) 0.064(8) 0.006(6) 0.002(5) 0.006(5)
C17B 0.083(9) 0.045(7) 0.064(8) 0.009(6) -0.002(6) 0.001(6)
C18B 0.088(10) 0.045(8) 0.061(9) 0.009(8) 0.000 0.000
C19B 0.084(10) 0.060(9) 0.039(7) 0.006(6) 0.000 0.000
C20B 0.082(9) 0.060(8) 0.041(6) 0.009(6) 0.006(4) 0.001(4)
C21B 0.080(9) 0.058(8) 0.042(6) 0.010(6) 0.003(4) -0.002(4)
C22B 0.086(11) 0.063(9) 0.039(8) 0.006(8) 0.000 0.000
C23B 0.083(10) 0.065(9) 0.047(7) 0.009(6) 0.011(6) 0.002(6)
C24B 0.085(10) 0.059(8) 0.047(7) 0.010(6) 0.002(5) -0.004(5)
C26B 0.088(8) 0.07(2) 0.047(17) -0.013(15) 0.000 0.000
C25B 0.090(9) 0.07(2) 0.047(18) -0.013(15) 0.000 0.000
C27B 0.088(10) 0.07(2) 0.048(17) -0.013(16) 0.000 0.000
C28B 0.133(13) 0.064(16) 0.059(17) -0.002(9) -0.043(16) 0.004(9)
C29B 0.142(11) 0.065(16) 0.056(13) -0.004(11) -0.040(12) 0.004(12)
C30B 0.150(13) 0.062(15) 0.052(17) -0.004(8) -0.041(15) 0.001(9)

loop_
_atom_type_symbol
_atom_type_description
_atom_type_scat_dispersion_real
_atom_type_scat_dispersion_imag
_atom_type_scat_source
C C 0.0033 0.0016 'International Tables Vol C Tables 4.2.6.8 and 6.1.1.4'
H H 0.0000 0.0000 'International Tables Vol C Tables 4.2.6.8 and 6.1.1.4'
N N 0.0061 0.0033 'International Tables Vol C Tables 4.2.6.8 and 6.1.1.4'
Tb Tb -0.1723 4.1537 'International Tables Vol C Tables 4.2.6.8 and 6.1.1.4'

loop_
_geom_angle_atom_site_label_1
_geom_angle_atom_site_label_2
_geom_angle_atom_site_label_3
_geom_angle
_geom_angle_site_symmetry_1
_geom_angle_site_symmetry_3
_geom_angle_publ_flag
N1A Tb1 N1A 77.3(11) 3_566 . ?
N1A Tb1 N3A 107.3(8) 3_566 . ?
N1A Tb1 N3A 30.0(6) . . ?
N1A Tb1 N3A 30.0(6) 3_566 3_566 ?
N1A Tb1 N3A 107.3(8) . 3_566 ?
N3A Tb1 N3A 137.3(9) . 3_566 ?
N1A Tb1 C7A 129.9(11) 3_566 . ?
N1A Tb1 C7A 101.0(9) . . ?
N3A Tb1 C7A 81.8(9) . . ?
N3A Tb1 C7A 122.1(10) 3_566 . ?
N1A Tb1 C7A 101.0(9) 3_566 3_566 ?
N1A Tb1 C7A 129.9(11) . 3_566 ?
N3A Tb1 C7A 122.1(10) . 3_566 ?
N3A Tb1 C7A 81.8(9) 3_566 3_566 ?
C7A Tb1 C7A 115.7(14) . 3_566 ?
N1A Tb1 C5A 89.9(10) 3_566 . ?
N1A Tb1 C5A 122.8(10) . . ?
N3A Tb1 C5A 122.1(10) . . ?
N3A Tb1 C5A 73.8(10) 3_566 . ?
C7A Tb1 C5A 48.5(14) . . ?
C7A Tb1 C5A 107.1(13) 3_566 . ?
N1A Tb1 C5A 122.8(10) 3_566 3_566 ?
N1A Tb1 C5A 89.9(10) . 3_566 ?
N3A Tb1 C5A 73.8(10) . 3_566 ?
N3A Tb1 C5A 122.1(10) 3_566 3_566 ?
C7A Tb1 C5A 107.1(13) . 3_566 ?
C7A Tb1 C5A 48.5(14) 3_566 3_566 ?
C5A Tb1 C5A 139.5(15) . 3_566 ?
N1A Tb1 C3A 104.0(10) 3_566 . ?
N1A Tb1 C3A 78.7(10) . . ?
N3A Tb1 C3A 71.6(9) . . ?
N3A Tb1 C3A 109.7(9) 3_566 . ?
C7A Tb1 C3A 30.8(10) . . ?
C7A Tb1 C3A 145.9(12) 3_566 . ?
C5A Tb1 C3A 50.5(11) . . ?
C5A Tb1 C3A 128.0(11) 3_566 . ?
N1A Tb1 C3A 78.7(10) 3_566 3_566 ?
N1A Tb1 C3A 104.0(10) . 3_566 ?
N3A Tb1 C3A 109.7(9) . 3_566 ?
N3A Tb1 C3A 71.6(9) 3_566 3_566 ?
C7A Tb1 C3A 145.9(12) . 3_566 ?
C7A Tb1 C3A 30.8(10) 3_566 3_566 ?
C5A Tb1 C3A 128.0(11) . 3_566 ?
C5A Tb1 C3A 50.5(11) 3_566 3_566 ?
C3A Tb1 C3A 176.7(16) . 3_566 ?
N2B Tb2 N2B 91.4(16) 11_655 . ?
N2A Tb2 N2A 74.8(10) 11_655 . ?
N2A Tb2 C20A 112.0(10) 11_655 . ?
N2A Tb2 C20A 85.0(10) . . ?
N2A Tb2 C20A 85.0(10) 11_655 11_655 ?
N2A Tb2 C20A 112.0(10) . 11_655 ?
C20A Tb2 C20A 44.6(17) . 11_655 ?
N2A Tb2 C19A 85.7(10) 11_655 . ?
N2A Tb2 C19A 85.7(10) . . ?
C20A Tb2 C19A 27.6(10) . . ?
C20A Tb2 C19A 27.6(10) 11_655 . ?
N2A Tb2 C21A 132.4(9) 11_655 . ?
N2A Tb2 C21A 111.5(9) . . ?
C20A Tb2 C21A 30.7(10) . . ?
C20A Tb2 C21A 48.1(11) 11_655 . ?
C19A Tb2 C21A 49.8(12) . . ?
N2A Tb2 C21A 111.5(9) 11_655 11_655 ?
N2A Tb2 C21A 132.4(9) . 11_655 ?
C20A Tb2 C21A 48.1(11) . 11_655 ?
C20A Tb2 C21A 30.7(10) 11_655 11_655 ?
C19A Tb2 C21A 49.8(12) . 11_655 ?
C21A Tb2 C21A 29.4(13) . 11_655 ?
N2A Tb2 C13B 111.7(10) 11_655 11_655 ?
N2A Tb2 C13B 132.7(10) . 11_655 ?
C20A Tb2 C13B 128.2(11) . 11_655 ?
C20A Tb2 C13B 115.2(12) 11_655 11_655 ?
C19A Tb2 C13B 140.1(13) . 11_655 ?
C21A Tb2 C13B 97.8(10) . 11_655 ?
C21A Tb2 C13B 90.4(10) 11_655 11_655 ?
N2B Tb2 C13B 129.4(12) 11_655 . ?
N2B Tb2 C13B 105.7(11) . . ?
C13B Tb2 C13B 29.5(15) 11_655 . ?
N2A Tb2 C14B 84.9(11) 11_655 11_655 ?
N2A Tb2 C14B 115.8(11) . 11_655 ?
C20A Tb2 C14B 156.7(12) . 11_655 ?
C20A Tb2 C14B 126.2(12) 11_655 11_655 ?
C19A Tb2 C14B 153.1(10) . 11_655 ?
C21A Tb2 C14B 126.1(11) . 11_655 ?
C21A Tb2 C14B 111.7(12) 11_655 11_655 ?
C1A N1A N3A 115(2) . . ?
C1A N1A Tb1 164(2) . . ?
N3A N1A Tb1 80.9(11) . . ?
N4A N2A C1A 119(2) . . ?
N4A N2A Tb2 84.6(12) . . ?
C1A N2A Tb2 156.2(18) . . ?
C2A N3A N1A 117(2) . . ?
C2A N3A Tb1 174.1(16) . . ?
N1A N3A Tb1 69.1(12) . . ?
N2A N4A C2A 113.0(19) . . ?
N2A N4A Tb2 66.2(12) . . ?
C2A N4A Tb2 179.2(16) . . ?
N2A C1A N1A 126(3) . . ?
N2A C1A H1A 116.9 . . ?
N1A C1A H1A 116.9 . . ?
N3A C2A N4A 130(2) . . ?
N3A C2A H2A 115.2 . . ?
N4A C2A H2A 115.2 . . ?
C7A C3A C4A 103(3) . . ?
C7A C3A C8A 128(3) . . ?
C4A C3A C8A 128(3) . . ?
C7A C3A Tb1 74(2) . . ?
C4A C3A Tb1 75.0(16) . . ?
C8A C3A Tb1 123(2) . . ?
C5A C4A C3A 108(3) . . ?
C5A C4A C9A 129(3) . . ?
C3A C4A C9A 123(3) . . ?
C5A C4A Tb1 74(2) . . ?
C3A C4A Tb1 74.0(16) . . ?
C9A C4A Tb1 119(2) . . ?
C6A C5A C4A 110(4) . . ?
C6A C5A C10A 124(3) . . ?
C4A C5A C10A 125(3) . . ?
C6A C5A Tb1 77(2) . . ?
C4A C5A Tb1 75.9(19) . . ?
C10A C5A Tb1 122(2) . . ?
C7A C6A C5A 106(4) . . ?
C7A C6A C11A 129(4) . . ?
C5A C6A C11A 124(3) . . ?
C7A C6A Tb1 74(2) . . ?
C5A C6A Tb1 74(2) . . ?
C11A C6A Tb1 126(3) . . ?
C6A C7A C3A 112(4) . . ?
C6A C7A C12A 136(4) . . ?
C3A C7A C12A 111(3) . . ?
C6A C7A Tb1 77(2) . . ?
C3A C7A Tb1 75(2) . . ?
C12A C7A Tb1 109(2) . . ?
C3A C8A H8A1 109.5 . . ?
C3A C8A H8A2 109.5 . . ?
H8A1 C8A H8A2 109.5 . . ?
C3A C8A H8A3 109.5 . . ?
H8A1 C8A H8A3 109.5 . . ?
H8A2 C8A H8A3 109.5 . . ?
C4A C9A H9A1 109.5 . . ?
C4A C9A H9A2 109.5 . . ?
H9A1 C9A H9A2 109.5 . . ?
C4A C9A H9A3 109.5 . . ?
H9A1 C9A H9A3 109.5 . . ?
H9A2 C9A H9A3 109.5 . . ?
C5A C10A H10A 109.5 . . ?
C5A C10A H10B 109.5 . . ?
H10A C10A H10B 109.5 . . ?
C5A C10A H10C 109.5 . . ?
H10A C10A H10C 109.5 . . ?
H10B C10A H10C 109.5 . . ?
C6A C11A H11A 109.5 . . ?
C6A C11A H11B 109.5 . . ?
H11A C11A H11B 109.5 . . ?
C6A C11A H11C 109.5 . . ?
H11A C11A H11C 109.5 . . ?
H11B C11A H11C 109.5 . . ?
C7A C12A H12A 109.5 . . ?
C7A C12A H12B 109.5 . . ?
H12A C12A H12B 109.5 . . ?
C7A C12A H12C 109.5 . . ?
H12A C12A H12C 109.5 . . ?
H12B C12A H12C 109.5 . . ?
C13A C13A C16A 127.1(17) 11_655 . ?
C13A C13A C14A 104.4(19) 11_655 . ?
C16A C13A C14A 127(3) . . ?
C13A C13A Tb2 74.3(7) 11_655 . ?
C16A C13A Tb2 125.2(19) . . ?
C14A C13A Tb2 74.0(15) . . ?
C15A C14A C17A 127(2) . . ?
C15A C14A C13A 113(3) . . ?
C17A C14A C13A 120(3) . . ?
C15A C14A Tb2 76.3(19) . . ?
C17A C14A Tb2 118.9(19) . . ?
C13A C14A Tb2 74.0(15) . . ?
C14A C15A C14A 106(3) . 11_655 ?
C14A C15A C18A 126.8(15) . . ?
C14A C15A C18A 126.8(15) 11_655 . ?
C14A C15A Tb2 74.2(17) . . ?
C14A C15A Tb2 74.2(17) 11_655 . ?
C18A C15A Tb2 124(2) . . ?
C13A C16A H16A 109.5 . . ?
C13A C16A H16B 109.5 . . ?
H16A C16A H16B 109.5 . . ?
C13A C16A H16C 109.5 . . ?
H16A C16A H16C 109.5 . . ?
H16B C16A H16C 109.5 . . ?
C14A C17A H17A 109.5 . . ?
C14A C17A H17B 109.5 . . ?
H17A C17A H17B 109.5 . . ?
C14A C17A H17C 109.5 . . ?
H17A C17A H17C 109.5 . . ?
H17B C17A H17C 109.5 . . ?
C15A C18A H18A 109.5 . . ?
C15A C18A H18B 109.5 . . ?
H18A C18A H18B 109.5 . . ?
C15A C18A H18C 109.5 . . ?
H18A C18A H18C 109.5 . . ?
H18B C18A H18C 109.5 . . ?
C20A C19A C20A 105(5) 11_655 . ?
C20A C19A C22A 127(2) 11_655 . ?
C20A C19A C22A 127(2) . . ?
C20A C19A Tb2 76(2) 11_655 . ?
C20A C19A Tb2 76(2) . . ?
C22A C19A Tb2 115(3) . . ?
C19A C20A C21A 115(4) . . ?
C19A C20A C23A 121(3) . . ?
C21A C20A C23A 124(3) . . ?
C21A C20A C20A 77(2) . 11_655 ?
C23A C20A C20A 157.1(18) . 11_655 ?
C19A C20A Tb2 77(2) . . ?
C21A C20A Tb2 77.7(18) . . ?
C23A C20A Tb2 122(2) . . ?
C20A C20A Tb2 67.7(9) 11_655 . ?
C21A C21A C20A 103(2) 11_655 . ?
C21A C21A C24A 127.2(16) 11_655 . ?
C20A C21A C24A 129(3) . . ?
C21A C21A Tb2 75.3(6) 11_655 . ?
C20A C21A Tb2 71.6(17) . . ?
C24A C21A Tb2 126.5(19) . . ?
C19A C22A H22A 109.5 . . ?
C19A C22A H22B 109.5 . . ?
H22A C22A H22B 109.5 . . ?
C19A C22A H22C 109.5 . . ?
H22A C22A H22C 109.5 . . ?
H22B C22A H22C 109.5 . . ?
C19A C22A H22A 109.47(3) . 11_655 ?
H22A C22A H22A 141.0 . 11_655 ?
H22B C22A H22A 57.6 . 11_655 ?
H22C C22A H22A 54.9 . 11_655 ?
C19A C22A H22B 109.5(18) . 11_655 ?
H22A C22A H22B 57.7 . 11_655 ?
H22B C22A H22B 54.9 . 11_655 ?
H22C C22A H22B 141.0 . 11_655 ?
H22A C22A H22B 109.5 11_655 11_655 ?
C19A C22A H22C 109.5(18) . 11_655 ?
H22A C22A H22C 54.9 . 11_655 ?
H22B C22A H22C 141.0 . 11_655 ?
H22C C22A H22C 57.7 . 11_655 ?
H22A C22A H22C 109.5 11_655 11_655 ?
H22B C22A H22C 109.5 11_655 11_655 ?
C20A C23A H23A 109.5 . . ?
C20A C23A H23B 109.5 . . ?
H23A C23A H23B 109.5 . . ?
C20A C23A H23C 109.5 . . ?
H23A C23A H23C 109.5 . . ?
H23B C23A H23C 109.5 . . ?
C21A C24A H24A 109.5 . . ?
C21A C24A H24B 109.5 . . ?
H24A C24A H24B 109.5 . . ?
C21A C24A H24C 109.5 . . ?
H24A C24A H24C 109.5 . . ?
H24B C24A H24C 109.5 . . ?
C27A C25A C26A 123(6) 9_766 . ?
C27A C25A H25A 118.4 9_766 . ?
C26A C25A H25A 118.4 . . ?
C27A C26A C25A 116(6) . . ?
C27A C26A H26A 121.8 . . ?
C25A C26A H26A 121.8 . . ?
C26A C27A C25A 120(5) . 9_766 ?
C26A C27A H27A 119.8 . . ?
C25A C27A H27A 119.8 9_766 . ?
C29A C28A C29A 122(5) 4_655 . ?
C29A C28A H28A 118.9 4_655 . ?
C29A C28A H28A 118.9 . . ?
C30A C29A C28A 120(4) . . ?
C30A C29A H29A 120.0 . . ?
C28A C29A H29A 120.0 . . ?
C29A C30A C31A 115(4) . . ?
C29A C30A H30A 122.3 . . ?
C31A C30A H30A 122.3 . . ?
C30A C31A C30A 127(5) . 4_655 ?
C30A C31A H31A 116.5 . . ?
C30A C31A H31A 116.5 4_655 . ?
C1B N1B N2B 118(3) . . ?
C2B N2B N1B 117(3) . . ?
C2B N2B Tb2 128(2) . . ?
N1B N2B Tb2 115(3) . . ?
C1B N3B N4B 117(4) . . ?
C1B N3B Tb1 129(3) . . ?
N4B N3B Tb1 114(2) . . ?
C2B N4B N3B 114(3) . . ?
N3B C1B N1B 128(4) . . ?
N3B C1B H1B 116.1 . . ?
N1B C1B H1B 116.1 . . ?
N2B C2B N4B 127(3) . . ?
N2B C2B H2B 116.7 . . ?
N4B C2B H2B 116.7 . . ?
C8B C3B C4B 136(4) . . ?
C8B C3B C7B 118(4) . . ?
C4B C3B C7B 106(4) . . ?
C8B C3B Tb1 124(2) . . ?
C4B C3B Tb1 74(2) . . ?
C7B C3B Tb1 73(2) . . ?
C5B C4B C3B 110(4) . . ?
C5B C4B C9B 132(3) . . ?
C3B C4B C9B 118(3) . . ?
C5B C4B Tb1 76(2) . . ?
C3B C4B Tb1 74.7(19) . . ?
C9B C4B Tb1 123(2) . . ?
C4B C5B C6B 108(4) . . ?
C4B C5B C10B 134(4) . . ?
C6B C5B C10B 117(4) . . ?
C4B C5B Tb1 74(2) . . ?
C6B C5B Tb1 74(3) . . ?
C10B C5B Tb1 121(3) . . ?
C7B C6B C5B 110(5) . . ?
C7B C6B C11B 126(4) . . ?
C5B C6B C11B 122(4) . . ?
C7B C6B Tb1 74(3) . . ?
C5B C6B Tb1 75(3) . . ?
C11B C6B Tb1 127(3) . . ?
C6B C7B C3B 106(4) . . ?
C6B C7B C12B 121(4) . . ?
C3B C7B C12B 131(3) . . ?
C6B C7B Tb1 75(3) . . ?
C3B C7B Tb1 74(2) . . ?
C12B C7B Tb1 127(3) . . ?
C3B C8B H8B1 109.5 . . ?
C3B C8B H8B2 109.5 . . ?
H8B1 C8B H8B2 109.5 . . ?
C3B C8B H8B3 109.5 . . ?
H8B1 C8B H8B3 109.5 . . ?
H8B2 C8B H8B3 109.5 . . ?
C4B C9B H9B1 109.5 . . ?
C4B C9B H9B2 109.5 . . ?
H9B1 C9B H9B2 109.5 . . ?
C4B C9B H9B3 109.5 . . ?
H9B1 C9B H9B3 109.5 . . ?
H9B2 C9B H9B3 109.5 . . ?
C5B C10B H10D 109.5 . . ?
C5B C10B H10E 109.5 . . ?
H10D C10B H10E 109.5 . . ?
C5B C10B H10F 109.5 . . ?
H10D C10B H10F 109.5 . . ?
H10E C10B H10F 109.5 . . ?
C6B C11B H11D 109.5 . . ?
C6B C11B H11E 109.5 . . ?
H11D C11B H11E 109.5 . . ?
C6B C11B H11F 109.5 . . ?
H11D C11B H11F 109.5 . . ?
H11E C11B H11F 109.5 . . ?
C7B C12B H12D 109.5 . . ?
C7B C12B H12E 109.5 . . ?
H12D C12B H12E 109.5 . . ?
C7B C12B H12F 109.5 . . ?
H12D C12B H12F 109.5 . . ?
H12E C12B H12F 109.5 . . ?
C13B C13B C14B 111(3) 11_655 . ?
C13B C13B C16B 122(2) 11_655 . ?
C14B C13B C16B 126(4) . . ?
C13B C13B Tb2 75.3(8) 11_655 . ?
C14B C13B Tb2 76(2) . . ?
C16B C13B Tb2 124(2) . . ?
C13B C14B C15B 105(4) . . ?
C13B C14B C17B 122(4) . . ?
C15B C14B C17B 133(4) . . ?
C13B C14B Tb2 75(2) . . ?
C15B C14B Tb2 74(3) . . ?
C17B C14B Tb2 121(2) . . ?
C14B C15B C18B 126(3) . . ?
C14B C15B C18B 126(3) 11_655 . ?
C14B C15B Tb2 75(3) . . ?
C14B C15B Tb2 75(3) 11_655 . ?
C18B C15B Tb2 120(4) . . ?
C13B C16B H16D 109.5 . . ?
C13B C16B H16E 109.5 . . ?
H16D C16B H16E 109.5 . . ?
C13B C16B H16F 109.5 . . ?
H16D C16B H16F 109.5 . . ?
H16E C16B H16F 109.5 . . ?
C14B C17B H17D 109.5 . . ?
C14B C17B H17E 109.5 . . ?
H17D C17B H17E 109.5 . . ?
C14B C17B H17F 109.5 . . ?
H17D C17B H17F 109.5 . . ?
H17E C17B H17F 109.5 . . ?
C15B C18B H18D 109.5 . . ?
C15B C18B H18E 109.5 . . ?
H18D C18B H18E 109.5 . . ?
C15B C18B H18F 109.5 . . ?
H18D C18B H18F 109.5 . . ?
H18E C18B H18F 109.5 . . ?
C20B C19B C22B 127(3) . . ?
C20B C19B C22B 127(3) 11_655 . ?
C20B C19B Tb2 75(3) . . ?
C20B C19B Tb2 75(3) 11_655 . ?
C22B C19B Tb2 128(3) . . ?
C21B C20B C19B 109(4) . . ?
C21B C20B C23B 129(4) . . ?
C19B C20B C23B 121(4) . . ?
C21B C20B Tb2 76(2) . . ?
C19B C20B Tb2 74(2) . . ?
C23B C20B Tb2 124(2) . . ?
C20B C21B C24B 131(4) . . ?
C21B C21B C24B 121(2) 11_655 . ?
C20B C21B Tb2 75(2) . . ?
C21B C21B Tb2 74.4(10) 11_655 . ?
C24B C21B Tb2 122(3) . . ?
C19B C22B H22D 109.5 . . ?
C19B C22B H22E 109.5 . . ?
H22D C22B H22E 109.5 . . ?
C19B C22B H22F 109.5 . . ?
H22D C22B H22F 109.5 . . ?
H22E C22B H22F 109.5 . . ?
C20B C23B H23D 109.5 . . ?
C20B C23B H23E 109.5 . . ?
H23D C23B H23E 109.5 . . ?
C20B C23B H23F 109.5 . . ?
H23D C23B H23F 109.5 . . ?
H23E C23B H23F 109.5 . . ?
C21B C24B H24D 109.5 . . ?
C21B C24B H24E 109.5 . . ?
H24D C24B H24E 109.5 . . ?
C21B C24B H24F 109.5 . . ?
H24D C24B H24F 109.5 . . ?
H24E C24B H24F 109.5 . . ?
C27B C26B C25B 120(6) . . ?
C27B C26B H26B 119.9 . . ?
C25B C26B H26B 119.9 . . ?
C26B C25B H25B 120.2 . . ?
C27B C25B H25B 120.2 9_766 . ?
C26B C27B H27B 119.9 . . ?
C25B C27B H27B 119.9 9_766 . ?
C29B C28B H28B 119.9 . . ?
C28B C28B H28B 119.9 4_655 . ?
C28B C29B C30B 117(4) . . ?
C28B C29B H29B 121.6 . . ?
C30B C29B H29B 121.6 . . ?
C30B C30B C29B 123(3) 4_655 . ?
C30B C30B H30B 118.7 4_655 . ?
C29B C30B H30B 118.7 . . ?

loop_
_geom_bond_atom_site_label_1
_geom_bond_atom_site_label_2
_geom_bond_distance
_geom_bond_site_symmetry_2
_geom_bond_publ_flag
Tb1 N3B 2.32(4) . ?
Tb1 N3B 2.32(4) 3_566 ?
Tb1 N1A 2.51(2) 3_566 ?
Tb1 N1A 2.51(2) . ?
Tb1 N3A 2.654(16) . ?
Tb1 N3A 2.654(16) 3_566 ?
Tb1 C7A 2.65(4) . ?
Tb1 C7A 2.65(4) 3_566 ?
Tb1 C5A 2.66(4) . ?
Tb1 C5A 2.66(4) 3_566 ?
Tb1 C3A 2.67(3) . ?
Tb1 C3A 2.67(3) 3_566 ?
Tb2 N2B 2.28(3) 11_655 ?
Tb2 N2B 2.28(3) . ?
Tb2 N2A 2.49(2) 11_655 ?
Tb2 N2A 2.49(2) . ?
Tb2 C20A 2.62(3) . ?
Tb2 C20A 2.62(3) 11_655 ?
Tb2 C19A 2.63(5) . ?
Tb2 C21A 2.69(3) . ?
Tb2 C21A 2.69(3) 11_655 ?
Tb2 C13B 2.69(4) 11_655 ?
Tb2 C13B 2.69(4) . ?
Tb2 C14B 2.71(4) 11_655 ?
N1A C1A 1.34(2) . ?
N1A N3A 1.34(2) . ?
N2A N4A 1.33(2) . ?
N2A C1A 1.34(2) . ?
N3A C2A 1.319(19) . ?
N4A C2A 1.334(19) . ?
C1A H1A 0.9400 . ?
C2A H2A 0.9400 . ?
C3A C7A 1.41(5) . ?
C3A C4A 1.43(5) . ?
C3A C8A 1.49(4) . ?
C4A C5A 1.38(5) . ?
C4A C9A 1.52(5) . ?
C5A C6A 1.38(6) . ?
C5A C10A 1.55(5) . ?
C6A C7A 1.36(4) . ?
C6A C11A 1.45(6) . ?
C7A C12A 1.45(5) . ?
C8A H8A1 0.9700 . ?
C8A H8A2 0.9700 . ?
C8A H8A3 0.9700 . ?
C9A H9A1 0.9700 . ?
C9A H9A2 0.9700 . ?
C9A H9A3 0.9700 . ?
C10A H10A 0.9700 . ?
C10A H10B 0.9700 . ?
C10A H10C 0.9700 . ?
C11A H11A 0.9700 . ?
C11A H11B 0.9700 . ?
C11A H11C 0.9700 . ?
C12A H12A 0.9700 . ?
C12A H12B 0.9700 . ?
C12A H12C 0.9700 . ?
C13A C13A 1.46(7) 11_655 ?
C13A C16A 1.48(4) . ?
C13A C14A 1.496(10) . ?
C14A C15A 1.38(4) . ?
C14A C17A 1.48(4) . ?
C15A C18A 1.504(10) . ?
C16A H16A 0.9700 . ?
C16A H16B 0.9700 . ?
C16A H16C 0.9700 . ?
C17A H17A 0.9700 . ?
C17A H17B 0.9700 . ?
C17A H17C 0.9700 . ?
C18A H18A 0.9700 . ?
C18A H18B 0.9700 . ?
C18A H18C 0.9700 . ?
C19A C20A 1.25(5) 11_655 ?
C19A C20A 1.25(5) . ?
C19A C22A 1.62(6) . ?
C20A C21A 1.41(5) . ?
C20A C23A 1.54(5) . ?
C20A C20A 1.98(8) 11_655 ?
C21A C21A 1.37(6) 11_655 ?
C21A C24A 1.54(4) . ?
C22A H22A 0.9700 . ?
C22A H22B 0.9700 . ?
C22A H22C 0.9700 . ?
C22A H22A 0.9700 11_655 ?
C22A H22B 0.9700 11_655 ?
C22A H22C 0.9700 11_655 ?
C23A H23A 0.9700 . ?
C23A H23B 0.9700 . ?
C23A H23C 0.9700 . ?
C24A H24A 0.9700 . ?
C24A H24B 0.9700 . ?
C24A H24C 0.9700 . ?
C25A C27A 1.36(10) 9_766 ?
C25A C26A 1.40(7) . ?
C25A H25A 0.9400 . ?
C26A C27A 1.41(10) . ?
C26A H26A 0.9400 . ?
C27A H27A 0.9400 . ?
C28A C29A 1.378(19) 4_655 ?
C28A C29A 1.378(19) . ?
C28A H28A 0.9400 . ?
C29A C30A 1.38(2) . ?
C29A H29A 0.9400 . ?
C30A C31A 1.38(2) . ?
C30A H30A 0.9400 . ?
C31A H31A 0.9400 . ?
N1B C1B 1.32(3) . ?
N1B N2B 1.36(4) . ?
N2B C2B 1.33(5) . ?
N3B C1B 1.30(4) . ?
N3B N4B 1.42(4) . ?
N4B C2B 1.38(4) . ?
C1B H1B 0.9400 . ?
C2B H2B 0.9400 . ?
C3B C8B 1.44(5) . ?
C3B C4B 1.44(5) . ?
C3B C7B 1.51(6) . ?
C4B C5B 1.40(5) . ?
C4B C9B 1.56(5) . ?
C5B C6B 1.42(6) . ?
C5B C10B 1.50(5) . ?
C6B C7B 1.43(5) . ?
C6B C11B 1.55(6) . ?
C7B C12B 1.54(5) . ?
C8B H8B1 0.9700 . ?
C8B H8B2 0.9700 . ?
C8B H8B3 0.9700 . ?
C9B H9B1 0.9700 . ?
C9B H9B2 0.9700 . ?
C9B H9B3 0.9700 . ?
C10B H10D 0.9700 . ?
C10B H10E 0.9700 . ?
C10B H10F 0.9700 . ?
C11B H11D 0.9700 . ?
C11B H11E 0.9700 . ?
C11B H11F 0.9700 . ?
C12B H12D 0.9700 . ?
C12B H12E 0.9700 . ?
C12B H12F 0.9700 . ?
C13B C13B 1.37(7) 11_655 ?
C13B C14B 1.36(5) . ?
C13B C16B 1.48(5) . ?
C14B C15B 1.44(6) . ?
C14B C17B 1.59(5) . ?
C15B C18B 1.39(7) . ?
C16B H16D 0.9700 . ?
C16B H16E 0.9700 . ?
C16B H16F 0.9700 . ?
C17B H17D 0.9700 . ?
C17B H17E 0.9700 . ?
C17B H17F 0.9700 . ?
C18B H18D 0.9700 . ?
C18B H18E 0.9700 . ?
C18B H18F 0.9700 . ?
C19B C20B 1.46(6) . ?
C19B C20B 1.46(6) 11_655 ?
C19B C22B 1.53(8) . ?
C20B C21B 1.37(5) . ?
C20B C23B 1.53(5) . ?
C21B C21B 1.46(10) 11_655 ?
C21B C24B 1.48(5) . ?
C22B H22D 0.9700 . ?
C22B H22E 0.9700 . ?
C22B H22F 0.9700 . ?
C22B H22D 0.9699 11_655 ?
C22B H22E 0.9700 11_655 ?
C22B H22F 0.9701 11_655 ?
C23B H23D 0.9700 . ?
C23B H23E 0.9700 . ?
C23B H23F 0.9700 . ?
C24B H24D 0.9700 . ?
C24B H24E 0.9700 . ?
C24B H24F 0.9700 . ?
C26B C27B 1.38(6) . ?
C26B C25B 1.38(6) . ?
C26B H26B 0.9400 . ?
C25B C27B 1.35(10) 9_766 ?
C25B H25B 0.9400 . ?
C27B H27B 0.9400 . ?
C28B C29B 1.34(3) . ?
C28B C28B 1.41(8) 4_655 ?
C28B H28B 0.9400 . ?
C29B C30B 1.34(4) . ?
C29B H29B 0.9400 . ?
C30B C30B 1.31(7) 4_655 ?
C30B H30B 0.9400 . ?
